data_1519459
loop_
_publ_author_name
'Boag, Neil'
'Coles, Simon J.'
'Hursthouse, Michael B.'

_publ_section_title
;
 C3H8BrNPd
;
_journal_name_full 'Crystal Structure Report Archive'
_journal_page_first 884
_journal_year 2002
_chemical_formula_moiety 'C3 H8 Br N Pd'
_chemical_formula_sum 'C3 H8 Br N Pd'
_chemical_formula_weight 244.41
_space_group_IT_number 14
_symmetry_cell_setting monoclinic
_symmetry_space_group_name_Hall '-P 2yn'
_symmetry_space_group_name_H-M 'P 1 21/n 1'
_atom_sites_solution_hydrogens geom
_atom_sites_solution_primary direct
_atom_sites_solution_secondary difmap
_cell_angle_alpha 90.00
_cell_angle_beta 98.2870(10)
_cell_angle_gamma 90.00
_cell_formula_units_Z 4
_cell_length_a 5.9865(2)
_cell_length_b 11.5083(4)
_cell_length_c 9.1055(3)
_cell_measurement_reflns_used 12476
_cell_measurement_temperature 120(2)
_cell_measurement_theta_max 27.48
_cell_measurement_theta_min 2.91
_cell_volume 620.77(4)
_computing_cell_refinement 'DENZO and COLLECT'
_computing_data_collection
;
'DENZO (Otwinowski and Minor, 1997) & COLLECT (Hooft, 1998) '
;
_computing_data_reduction 'DENZO and COLLECT'
_computing_publication_material SHELXL-97
_computing_structure_refinement 'SHELXL-97 (Sheldrick, 2008)'
_computing_structure_solution 'SHELXS-97 (Sheldrick, 2008)'
_diffrn_ambient_temperature 120(2)
_diffrn_measured_fraction_theta_full 0.998
_diffrn_measured_fraction_theta_max 0.998
_diffrn_measurement_device_type 'Enraf Nonius KappaCCD area detector'
_diffrn_measurement_method '\w and \f scans to fill Ewald sphere'
_diffrn_radiation_monochromator graphite
_diffrn_radiation_source 'Enraf Nonius FR591 rotating anode'
_diffrn_radiation_type MoK\a
_diffrn_radiation_wavelength 0.71073
_diffrn_reflns_av_R_equivalents 0.0490
_diffrn_reflns_av_sigmaI/netI 0.0294
_diffrn_reflns_limit_h_max 7
_diffrn_reflns_limit_h_min -7
_diffrn_reflns_limit_k_max 14
_diffrn_reflns_limit_k_min -14
_diffrn_reflns_limit_l_max 11
_diffrn_reflns_limit_l_min -11
_diffrn_reflns_number 9208
_diffrn_reflns_theta_full 27.47
_diffrn_reflns_theta_max 27.47
_diffrn_reflns_theta_min 3.54
_exptl_absorpt_coefficient_mu 9.291
_exptl_absorpt_correction_T_max 0.9128
_exptl_absorpt_correction_T_min 0.4019
_exptl_absorpt_correction_type multi-scan
_exptl_absorpt_process_details 'SORTAV (Blessing, 1997)'
_exptl_crystal_colour colourless
_exptl_crystal_density_diffrn 2.615
_exptl_crystal_density_method 'not measured'
_exptl_crystal_description plate
_exptl_crystal_F_000 456
_exptl_crystal_size_max 0.12
_exptl_crystal_size_mid 0.08
_exptl_crystal_size_min 0.01
_refine_diff_density_max 1.668
_refine_diff_density_min -1.385
_refine_diff_density_rms 0.204
_refine_ls_extinction_coef 0.0080(11)
_refine_ls_extinction_expression Fc^*^=kFc[1+0.001xFc^2^\l^3^/sin(2\q)]^-1/4^
_refine_ls_extinction_method SHELXL
_refine_ls_goodness_of_fit_ref 1.145
_refine_ls_hydrogen_treatment constr
_refine_ls_matrix_type full
_refine_ls_number_parameters 57
_refine_ls_number_reflns 1417
_refine_ls_number_restraints 0
_refine_ls_restrained_S_all 1.145
_refine_ls_R_factor_all 0.0343
_refine_ls_R_factor_gt 0.0334
_refine_ls_shift/su_max 0.001
_refine_ls_shift/su_mean 0.000
_refine_ls_structure_factor_coef Fsqd
_refine_ls_weighting_details 'calc w=1/[\s^2^(Fo^2^)+(0.0465P)^2^+1.8197P] where P=(Fo^2^+2Fc^2^)/3'
_refine_ls_weighting_scheme calc
_refine_ls_wR_factor_gt 0.0864
_refine_ls_wR_factor_ref 0.0872
_reflns_number_gt 1373
_reflns_number_total 1417
_reflns_threshold_expression >2\s(I)
_cod_data_source_file eCrystal-884.cif
_cod_data_source_block s92
_cod_depositor_comments
;
Citation :
Boag, Neil and Coles, Simon J. and Hursthouse, Michael B. (2002) 
University of Southampton, Crystal Structure Report Archive. 
(doi:10.5258/ecrystals/884)

More at:
http://ecrystals.chem.soton.ac.uk/884/

The following automatic conversions were performed:

'_symmetry_cell_setting' value 'Monoclinic' changed to 'monoclinic'
according to the built-in table from CIF Core dictionary named
'cif_core.dic' version 2.4.1 from 2010-06-29.

Automatic conversion script
Id: cif_fix_values 3105 2015-03-04 15:46:00Z robertas 
;
_cod_original_sg_symbol_H-M P2(1)/n
_cod_database_code 1519459

loop_
_symmetry_equiv_pos_as_xyz
'x, y, z'
'-x+1/2, y+1/2, -z+1/2'
'-x, -y, -z'
'x-1/2, -y-1/2, z-1/2'

loop_
_atom_site_label
_atom_site_type_symbol
_atom_site_fract_x
_atom_site_fract_y
_atom_site_fract_z
_atom_site_U_iso_or_equiv
_atom_site_adp_type
_atom_site_occupancy
_atom_site_symmetry_multiplicity
_atom_site_calc_flag
_atom_site_refinement_flags
_atom_site_disorder_assembly
_atom_site_disorder_group
N1 N 0.1696(7) 0.3581(3) 0.9113(4) 0.0237(8) Uani 1 1 d . . .
H1C H 0.0763 0.3304 0.9737 0.036 Uiso 1 1 calc R . .
H1D H 0.2948 0.3896 0.9653 0.036 Uiso 1 1 calc R . .
H1E H 0.2111 0.2990 0.8547 0.036 Uiso 1 1 calc R . .
C1 C -0.2369(8) 0.5880(5) 0.6264(6) 0.0302(10) Uani 1 1 d . . .
H1A H -0.2484 0.6112 0.7252 0.036 Uiso 1 1 calc R . .
H1B H -0.2107 0.6446 0.5548 0.036 Uiso 1 1 calc R . .
C2 C -0.2583(9) 0.4731(5) 0.5872(6) 0.0358(12) Uani 1 1 d . . .
H2 H -0.2470 0.4496 0.4885 0.043 Uiso 1 1 calc R . .
C3 C -0.2966(9) 0.3916(5) 0.6925(6) 0.0363(12) Uani 1 1 d . . .
H3A H -0.3079 0.4154 0.7910 0.044 Uiso 1 1 calc R . .
H3B H -0.3116 0.3118 0.6662 0.044 Uiso 1 1 calc R . .
Pd1 Pd -0.00189(5) 0.48800(3) 0.77127(3) 0.01773(16) Uani 1 1 d . . .
Br1 Br 0.27781(7) 0.64285(4) 0.86071(5) 0.02638(18) Uani 1 1 d . . .

loop_
_atom_site_aniso_label
_atom_site_aniso_U_11
_atom_site_aniso_U_22
_atom_site_aniso_U_33
_atom_site_aniso_U_23
_atom_site_aniso_U_13
_atom_site_aniso_U_12
N1 0.0264(19) 0.025(2) 0.0197(17) 0.0020(14) 0.0025(15) 0.0020(14)
C1 0.025(2) 0.035(3) 0.029(2) 0.008(2) -0.0042(18) 0.0045(19)
C2 0.032(3) 0.046(3) 0.028(3) -0.003(2) -0.003(2) -0.004(2)
C3 0.032(3) 0.041(3) 0.031(3) 0.001(2) -0.010(2) -0.015(2)
Pd1 0.0179(2) 0.0202(2) 0.0154(2) -0.00072(10) 0.00334(14) 0.00065(10)
Br1 0.0252(3) 0.0263(3) 0.0274(3) 0.00056(16) 0.00257(19) -0.00406(16)

loop_
_atom_type_symbol
_atom_type_description
_atom_type_scat_dispersion_real
_atom_type_scat_dispersion_imag
_atom_type_scat_source
C C 0.0033 0.0016 'International Tables Vol C Tables 4.2.6.8 and 6.1.1.4'
H H 0.0000 0.0000 'International Tables Vol C Tables 4.2.6.8 and 6.1.1.4'
N N 0.0061 0.0033 'International Tables Vol C Tables 4.2.6.8 and 6.1.1.4'
Br Br -0.2901 2.4595 'International Tables Vol C Tables 4.2.6.8 and 6.1.1.4'
Pd Pd -0.9988 1.0072 'International Tables Vol C Tables 4.2.6.8 and 6.1.1.4'

loop_
_geom_angle_atom_site_label_1
_geom_angle_atom_site_label_2
_geom_angle_atom_site_label_3
_geom_angle
_geom_angle_site_symmetry_1
_geom_angle_site_symmetry_3
Pd1 N1 H1C 109.5 . .
Pd1 N1 H1D 109.5 . .
H1C N1 H1D 109.5 . .
Pd1 N1 H1E 109.5 . .
H1C N1 H1E 109.5 . .
H1D N1 H1E 109.5 . .
C2 C1 Pd1 70.6(3) . .
C2 C1 H1A 120.0 . .
Pd1 C1 H1A 72.3 . .
C2 C1 H1B 120.0 . .
Pd1 C1 H1B 129.6 . .
H1A C1 H1B 120.0 . .
C1 C2 C3 119.5(5) . .
C1 C2 Pd1 71.6(3) . .
C3 C2 Pd1 71.3(3) . .
C1 C2 H2 120.3 . .
C3 C2 H2 120.3 . .
Pd1 C2 H2 129.1 . .
C2 C3 Pd1 70.5(3) . .
C2 C3 H3A 120.0 . .
Pd1 C3 H3A 72.4 . .
C2 C3 H3B 120.0 . .
Pd1 C3 H3B 129.4 . .
H3A C3 H3B 120.0 . .
C2 Pd1 C3 38.2(2) . .
C2 Pd1 C1 37.8(2) . .
C3 Pd1 C1 68.2(2) . .
C2 Pd1 N1 130.64(19) . .
C3 Pd1 N1 98.12(19) . .
C1 Pd1 N1 166.24(18) . .
C2 Pd1 Br1 133.87(16) . .
C3 Pd1 Br1 165.71(17) . .
C1 Pd1 Br1 99.71(15) . .
N1 Pd1 Br1 93.59(11) . .

loop_
_geom_bond_atom_site_label_1
_geom_bond_atom_site_label_2
_geom_bond_distance
_geom_bond_site_symmetry_2
N1 Pd1 2.130(4) .
N1 H1C 0.9100 .
N1 H1D 0.9100 .
N1 H1E 0.9100 .
C1 C2 1.371(8) .
C1 Pd1 2.124(5) .
C1 H1A 0.9500 .
C1 H1B 0.9500 .
C2 C3 1.384(8) .
C2 Pd1 2.110(5) .
C2 H2 0.9500 .
C3 Pd1 2.120(5) .
C3 H3A 0.9500 .
C3 H3B 0.9500 .
Pd1 Br1 2.4999(5) .
